data_1549027
loop_
_publ_author_name
'Kim, Hyun-Chul'
'Huh, Seong'
'Lee, Do Nam'
'Kim, Youngmee'

_publ_section_title
;
 Selective carbon dioxide sorption by a new breathing three-dimensional
 Zn-MOF with Lewis basic nitrogen-rich channels.
;
_journal_issue 14
_journal_name_full 'Dalton transactions (Cambridge, England : 2003)'
_journal_page_first 4820
_journal_page_last 4826
_journal_paper_doi 10.1039/C7DT04134A
_journal_volume 47
_journal_year 2018
_chemical_formula_sum 'C48 H30 N6 O8 Zn2'
_chemical_formula_weight 949.52
_space_group_crystal_system triclinic
_space_group_IT_number 2
_space_group_name_Hall '-P 1'
_space_group_name_H-M_alt 'P -1'
_symmetry_space_group_name_Hall '-P 1'
_symmetry_space_group_name_H-M 'P -1'
_atom_sites_solution_hydrogens geom
_audit_creation_method SHELXL-2014
_audit_update_record
;
2018-02-20 deposited with the CCDC.
2018-03-06 downloaded from the CCDC.
;
_cell_angle_alpha 112.453(3)
_cell_angle_beta 94.452(3)
_cell_angle_gamma 108.095(3)
_cell_formula_units_Z 2
_cell_length_a 10.7074(7)
_cell_length_b 14.8797(10)
_cell_length_c 15.0461(10)
_cell_measurement_reflns_used 9918
_cell_measurement_temperature 296(2)
_cell_measurement_theta_max 28.13
_cell_measurement_theta_min 2.62
_cell_volume 2052.7(2)
_computing_cell_refinement 'Bruker SAINT'
_computing_data_collection 'Bruker APEX2'
_computing_data_reduction 'Bruker SAINT'
_computing_molecular_graphics 'Bruker SHELXTL'
_computing_publication_material 'Bruker SHELXTL'
_computing_structure_refinement 'SHELXL-2014 (Sheldrick, 2015)'
_computing_structure_solution 'SHELXS-97 (Sheldrick 2008)'
_diffrn_ambient_temperature 296(2)
_diffrn_measured_fraction_theta_full 0.966
_diffrn_measured_fraction_theta_max 0.982
_diffrn_measurement_device_type 'Bruker APEX-II CCD'
_diffrn_measurement_method '\f and \w scans'
_diffrn_radiation_type MoK\a
_diffrn_radiation_wavelength 0.71073
_diffrn_reflns_av_unetI/netI 0.0355
_diffrn_reflns_Laue_measured_fraction_full 0.966
_diffrn_reflns_Laue_measured_fraction_max 0.982
_diffrn_reflns_limit_h_max 12
_diffrn_reflns_limit_h_min -12
_diffrn_reflns_limit_k_max 16
_diffrn_reflns_limit_k_min -17
_diffrn_reflns_limit_l_max 17
_diffrn_reflns_limit_l_min -16
_diffrn_reflns_number 7067
_diffrn_reflns_point_group_measured_fraction_full 0.966
_diffrn_reflns_point_group_measured_fraction_max 0.982
_diffrn_reflns_theta_full 25.242
_diffrn_reflns_theta_max 25.074
_diffrn_reflns_theta_min 1.593
_exptl_absorpt_coefficient_mu 1.234
_exptl_absorpt_correction_T_max 0.831
_exptl_absorpt_correction_T_min 0.801
_exptl_absorpt_correction_type multi-scan
_exptl_absorpt_process_details '(SADABS: Bruker, 1997)'
_exptl_crystal_colour colourless
_exptl_crystal_density_diffrn 1.536
_exptl_crystal_description oval
_exptl_crystal_F_000 968
_exptl_crystal_size_max 0.300
_exptl_crystal_size_mid 0.150
_exptl_crystal_size_min 0.150
_refine_diff_density_max 2.112
_refine_diff_density_min -1.749
_refine_diff_density_rms 0.175
_refine_ls_extinction_method none
_refine_ls_goodness_of_fit_ref 1.097
_refine_ls_hydrogen_treatment constr
_refine_ls_matrix_type full
_refine_ls_number_parameters 566
_refine_ls_number_reflns 7067
_refine_ls_number_restraints 0
_refine_ls_restrained_S_all 1.097
_refine_ls_R_factor_all 0.0840
_refine_ls_R_factor_gt 0.0771
_refine_ls_shift/su_max 0.000
_refine_ls_shift/su_mean 0.000
_refine_ls_structure_factor_coef Fsqd
_refine_ls_weighting_details 'w=1/[\s^2^(Fo^2^)+(0.1005P)^2^+16.2169P] where P=(Fo^2^+2Fc^2^)/3'
_refine_ls_weighting_scheme calc
_refine_ls_wR_factor_gt 0.2389
_refine_ls_wR_factor_ref 0.2434
_reflns_Friedel_coverage 0.000
_reflns_number_gt 6206
_reflns_number_total 7067
_reflns_threshold_expression 'I > 2\s(I)'
_cod_data_source_file c7dt04134a2.cif
_cod_data_source_block Zn-MOF2
_cod_depositor_comments 'Adding full bibliography for 1549026--1549027.cif.'
_cod_database_code 1549027
_shelx_space_group_comment
;
The symmetry employed for this shelxl refinement is uniquely defined
by the following loop, which should always be used as a source of
symmetry information in preference to the above space-group names.
They are only intended as comments.
;
_shelx_estimated_absorpt_t_min 0.708
_shelx_estimated_absorpt_t_max 0.836
_shelxl_version_number 2013-4

loop_
_space_group_symop_operation_xyz
'x, y, z'
'-x, -y, -z'

loop_
_atom_site_label
_atom_site_type_symbol
_atom_site_fract_x
_atom_site_fract_y
_atom_site_fract_z
_atom_site_U_iso_or_equiv
_atom_site_adp_type
_atom_site_occupancy
_atom_site_site_symmetry_order
_atom_site_calc_flag
_atom_site_refinement_flags_posn
_atom_site_refinement_flags_adp
Zn1 Zn 0.11002(8) 0.37081(6) 0.36519(6) 0.0180(2) Uani 1 1 d . .
Zn2 Zn -0.05925(9) 0.17520(6) 0.18905(6) 0.0206(3) Uani 1 1 d . .
N1 N 0.3398(8) 0.2352(6) 0.6897(5) 0.0375(18) Uani 1 1 d . .
N2 N 0.2528(8) 0.1323(6) 0.8063(5) 0.0377(18) Uani 1 1 d . .
N5 N 0.2504(7) 0.4954(5) 0.4802(5) 0.0249(14) Uani 1 1 d . .
N6 N -0.1947(7) 0.0535(5) 0.0681(5) 0.0258(15) Uani 1 1 d . .
O1 O 0.1640(6) 0.2577(5) 0.3865(5) 0.0363(14) Uani 1 1 d . .
O2 O 0.0388(7) 0.1101(5) 0.2538(5) 0.0392(15) Uani 1 1 d . .
O3 O 0.2217(6) 0.3626(5) 0.2597(4) 0.0310(13) Uani 1 1 d . .
O4 O 0.0963(6) 0.2153(5) 0.1260(4) 0.0390(16) Uani 1 1 d . .
O5 O 0.0125(6) 0.4403(5) 0.3029(4) 0.0309(13) Uani 1 1 d . .
O6 O -0.1081(7) 0.2917(5) 0.1717(5) 0.0418(16) Uani 1 1 d . .
O7 O -0.0483(6) 0.3269(5) 0.4253(4) 0.0324(14) Uani 1 1 d . .
O8 O -0.1746(6) 0.1818(5) 0.2909(4) 0.0372(15) Uani 1 1 d . .
C1 C 0.1140(8) 0.1604(7) 0.3394(6) 0.0287(18) Uani 1 1 d . .
C2 C 0.1436(8) 0.0954(7) 0.3889(6) 0.0262(17) Uani 1 1 d . .
C3 C 0.1938(8) 0.1422(7) 0.4903(6) 0.0281(18) Uani 1 1 d . .
H3 H 0.2167 0.2139 0.5255 0.034 Uiso 1 1 calc R U
C4 C 0.2102(9) 0.0825(7) 0.5402(6) 0.0315(19) Uani 1 1 d . .
C5 C 0.1799(10) -0.0237(7) 0.4854(7) 0.038(2) Uani 1 1 d . .
H5 H 0.1907 -0.0642 0.5173 0.046 Uiso 1 1 calc R U
C6 C 0.1339(11) -0.0703(7) 0.3838(7) 0.041(2) Uani 1 1 d . .
H6 H 0.1172 -0.1411 0.3482 0.050 Uiso 1 1 calc R U
C7 C 0.1122(9) -0.0121(7) 0.3344(6) 0.034(2) Uani 1 1 d . .
H7 H 0.0777 -0.0439 0.2666 0.040 Uiso 1 1 calc R U
C8 C 0.2596(9) 0.1345(7) 0.6480(6) 0.0320(19) Uani 1 1 d . .
C9 C 0.3775(10) 0.2832(7) 0.7880(6) 0.036(2) Uani 1 1 d . .
H9 H 0.4359 0.3529 0.8177 0.043 Uiso 1 1 calc R U
C10 C 0.3335(8) 0.2340(7) 0.8478(6) 0.0285(18) Uani 1 1 d . .
C11 C 0.2192(10) 0.0850(8) 0.7082(7) 0.037(2) Uani 1 1 d . .
H11 H 0.1653 0.0142 0.6781 0.044 Uiso 1 1 calc R U
C12 C 0.3665(8) 0.2919(7) 0.9561(6) 0.0281(18) Uani 1 1 d . .
C13 C 0.4904(9) 0.3748(8) 1.0062(7) 0.038(2) Uani 1 1 d . .
H13 H 0.5534 0.3931 0.9708 0.046 Uiso 1 1 calc R U
C14 C 0.5194(9) 0.4292(8) 1.1074(7) 0.039(2) Uani 1 1 d . .
H14 H 0.6027 0.4830 1.1399 0.047 Uiso 1 1 calc R U
C15 C 0.4259(9) 0.4045(7) 1.1608(6) 0.0295(18) Uani 1 1 d . .
H15 H 0.4459 0.4421 1.2290 0.035 Uiso 1 1 calc R U
C16 C 0.3026(8) 0.3239(6) 1.1128(6) 0.0241(16) Uani 1 1 d . .
C17 C 0.2738(8) 0.2646(6) 1.0109(6) 0.0251(17) Uani 1 1 d . .
H17 H 0.1935 0.2071 0.9795 0.030 Uiso 1 1 calc R U
C18 C 0.1993(8) 0.2982(6) 0.1703(6) 0.0252(17) Uani 1 1 d . .
C19 C -0.0627(8) 0.3890(7) 0.2185(6) 0.0265(17) Uani 1 1 d . .
C20 C -0.0996(8) 0.4488(7) 0.1648(6) 0.0270(17) Uani 1 1 d . .
C21 C -0.1449(8) 0.3974(7) 0.0641(6) 0.0283(18) Uani 1 1 d . .
H21 H -0.1583 0.3268 0.0320 0.034 Uiso 1 1 calc R U
C22 C -0.1713(8) 0.4497(7) 0.0089(6) 0.0286(18) Uani 1 1 d . .
C23 C -0.1507(9) 0.5562(7) 0.0596(7) 0.0337(19) Uani 1 1 d . .
H23 H -0.1656 0.5931 0.0245 0.040 Uiso 1 1 calc R U
C24 C -0.1088(9) 0.6062(7) 0.1606(7) 0.035(2) Uani 1 1 d . .
H24 H -0.0982 0.6761 0.1933 0.042 Uiso 1 1 calc R U
C25 C -0.0817(9) 0.5540(7) 0.2153(6) 0.0315(19) Uani 1 1 d . .
H25 H -0.0525 0.5886 0.2836 0.038 Uiso 1 1 calc R U
C26 C -0.2212(6) 0.3939(4) -0.0972(2) 0.0269(17) Uani 1 1 d G .
C27 C -0.2713(6) 0.2853(3) -0.1461(3) 0.042(2) Uani 1 1 d G .
H27 H -0.2797 0.2456 -0.1103 0.050 Uiso 1 1 calc R U
N3 N -0.3088(6) 0.2361(3) -0.2485(3) 0.0390(18) Uani 1 1 d G .
C28 C -0.2962(6) 0.2954(4) -0.3020(2) 0.0291(18) Uani 1 1 d G .
C29 C -0.2462(6) 0.4040(3) -0.2531(3) 0.0320(19) Uani 1 1 d G .
H29 H -0.2377 0.4437 -0.2889 0.038 Uiso 1 1 calc R U
N4 N -0.2087(5) 0.4532(3) -0.1507(3) 0.0327(16) Uani 1 1 d G .
C30 C -0.4379(9) 0.1514(7) 0.5412(6) 0.0331(19) Uani 1 1 d . .
H30 H -0.4985 0.1291 0.5763 0.040 Uiso 1 1 calc R U
C31 C -0.3208(8) 0.2392(6) 0.5914(6) 0.0266(17) Uani 1 1 d . .
C32 C -0.2306(8) 0.2732(6) 0.5391(6) 0.0241(16) Uani 1 1 d . .
H71 H -0.1541 0.3338 0.5720 0.029 Uiso 1 1 calc R U
C33 C -0.2550(8) 0.2163(6) 0.4369(6) 0.0218(16) Uani 1 1 d . .
C34 C -0.3731(8) 0.1287(6) 0.3874(6) 0.0282(18) Uani 1 1 d . .
H34 H -0.3898 0.0915 0.3193 0.034 Uiso 1 1 calc R U
C35 C -0.4660(9) 0.0964(7) 0.4388(7) 0.036(2) Uani 1 1 d . .
H35 H -0.5458 0.0388 0.4055 0.044 Uiso 1 1 calc R U
C36 C -0.1518(8) 0.2442(6) 0.3799(6) 0.0247(17) Uani 1 1 d . .
C37 C 0.2273(9) 0.5296(7) 0.5697(6) 0.033(2) Uani 1 1 d . .
H37 H 0.1427 0.4951 0.5767 0.040 Uiso 1 1 calc R U
C38 C 0.3147(9) 0.6103(7) 0.6527(6) 0.036(2) Uani 1 1 d . .
H38 H 0.2916 0.6279 0.7137 0.043 Uiso 1 1 calc R U
C39 C 0.4416(8) 0.6662(6) 0.6425(5) 0.0246(17) Uani 1 1 d . .
C40 C 0.4679(8) 0.6332(6) 0.5494(6) 0.0300(19) Uani 1 1 d . .
H40 H 0.5504 0.6680 0.5396 0.036 Uiso 1 1 calc R U
C41 C 0.3727(8) 0.5492(7) 0.4715(6) 0.0277(18) Uani 1 1 d . .
H41 H 0.3933 0.5282 0.4096 0.033 Uiso 1 1 calc R U
C42 C 0.5380(9) 0.7583(6) 0.7269(6) 0.0295(18) Uani 1 1 d . .
H42 H 0.6242 0.7857 0.7178 0.035 Uiso 1 1 calc R U
C43 C -0.1693(10) 0.0273(8) -0.0205(6) 0.042(2) Uani 1 1 d . .
H43 H -0.0839 0.0634 -0.0254 0.050 Uiso 1 1 calc R U
C44 C -0.2580(10) -0.0484(8) -0.1059(7) 0.049(3) Uani 1 1 d . .
H44 H -0.2342 -0.0614 -0.1664 0.058 Uiso 1 1 calc R U
C45 C -0.3850(8) -0.1056(5) -0.1002(6) 0.0243(17) Uani 1 1 d . .
C46 C -0.4127(9) -0.0810(7) -0.0073(6) 0.0320(19) Uani 1 1 d . .
H46 H -0.4964 -0.1173 -0.0001 0.038 Uiso 1 1 calc R U
C47 C -0.3156(9) -0.0023(6) 0.0749(6) 0.0299(19) Uani 1 1 d . .
H47 H -0.3351 0.0124 0.1369 0.036 Uiso 1 1 calc R U
C48 C -0.4841(9) -0.1937(6) -0.1861(6) 0.034(2) Uani 1 1 d . .
H48 H -0.5717 -0.2181 -0.1782 0.041 Uiso 1 1 calc R U

loop_
_atom_site_aniso_label
_atom_site_aniso_U_11
_atom_site_aniso_U_22
_atom_site_aniso_U_33
_atom_site_aniso_U_23
_atom_site_aniso_U_13
_atom_site_aniso_U_12
Zn1 0.0191(4) 0.0155(4) 0.0106(4) 0.0034(3) -0.0006(3) -0.0011(3)
Zn2 0.0236(5) 0.0179(5) 0.0100(4) 0.0023(3) -0.0008(3) 0.0000(3)
N1 0.048(5) 0.041(4) 0.027(4) 0.017(3) 0.015(3) 0.016(4)
N2 0.044(5) 0.042(4) 0.027(4) 0.018(3) 0.006(3) 0.012(4)
N5 0.026(3) 0.024(3) 0.015(3) 0.002(3) 0.000(3) 0.007(3)
N6 0.027(3) 0.011(3) 0.021(3) 0.000(3) -0.002(3) -0.006(3)
O1 0.043(4) 0.028(3) 0.038(3) 0.017(3) 0.000(3) 0.012(3)
O2 0.050(4) 0.037(4) 0.030(3) 0.017(3) -0.001(3) 0.015(3)
O3 0.037(3) 0.034(3) 0.017(3) 0.007(3) 0.009(2) 0.010(3)
O4 0.037(4) 0.038(4) 0.022(3) 0.006(3) 0.012(3) -0.003(3)
O5 0.034(3) 0.038(3) 0.022(3) 0.016(3) 0.004(2) 0.011(3)
O6 0.059(4) 0.028(3) 0.035(4) 0.015(3) -0.003(3) 0.015(3)
O7 0.028(3) 0.037(3) 0.021(3) 0.009(3) 0.010(2) 0.002(3)
O8 0.041(4) 0.037(3) 0.020(3) 0.005(3) 0.013(3) 0.005(3)
C1 0.029(4) 0.038(5) 0.028(4) 0.021(4) 0.010(4) 0.015(4)
C2 0.031(4) 0.033(4) 0.025(4) 0.019(4) 0.011(3) 0.016(4)
C3 0.030(4) 0.028(4) 0.027(4) 0.012(4) 0.008(3) 0.011(3)
C4 0.028(4) 0.042(5) 0.030(4) 0.019(4) 0.009(4) 0.015(4)
C5 0.050(6) 0.036(5) 0.037(5) 0.019(4) 0.005(4) 0.024(4)
C6 0.062(6) 0.030(5) 0.033(5) 0.007(4) 0.002(4) 0.027(5)
C7 0.041(5) 0.031(5) 0.023(4) 0.008(4) 0.000(4) 0.012(4)
C8 0.038(5) 0.033(5) 0.028(4) 0.015(4) 0.004(4) 0.015(4)
C9 0.048(5) 0.031(5) 0.024(4) 0.011(4) 0.010(4) 0.008(4)
C10 0.026(4) 0.041(5) 0.030(4) 0.022(4) 0.011(3) 0.017(4)
C11 0.039(5) 0.037(5) 0.031(5) 0.013(4) 0.011(4) 0.009(4)
C12 0.029(4) 0.036(5) 0.028(4) 0.015(4) 0.011(3) 0.019(4)
C13 0.031(5) 0.052(6) 0.032(5) 0.018(4) 0.015(4) 0.013(4)
C14 0.030(5) 0.048(6) 0.030(5) 0.013(4) 0.012(4) 0.005(4)
C15 0.033(5) 0.028(4) 0.027(4) 0.013(4) 0.006(3) 0.010(4)
C16 0.028(4) 0.027(4) 0.022(4) 0.013(3) 0.011(3) 0.012(3)
C17 0.030(4) 0.025(4) 0.027(4) 0.016(3) 0.009(3) 0.012(3)
C18 0.026(4) 0.034(4) 0.022(4) 0.017(4) 0.010(3) 0.012(4)
C19 0.028(4) 0.033(5) 0.025(4) 0.017(4) 0.010(3) 0.013(4)
C20 0.026(4) 0.033(4) 0.027(4) 0.016(4) 0.008(3) 0.012(3)
C21 0.028(4) 0.026(4) 0.028(4) 0.011(4) 0.005(3) 0.009(3)
C22 0.027(4) 0.035(5) 0.029(4) 0.015(4) 0.008(3) 0.016(4)
C23 0.036(5) 0.034(5) 0.039(5) 0.022(4) 0.009(4) 0.016(4)
C24 0.040(5) 0.025(4) 0.037(5) 0.009(4) 0.006(4) 0.015(4)
C25 0.037(5) 0.035(5) 0.021(4) 0.011(4) 0.003(3) 0.014(4)
C26 0.029(4) 0.035(5) 0.025(4) 0.019(4) 0.012(3) 0.014(4)
C27 0.058(6) 0.044(6) 0.025(4) 0.019(4) 0.016(4) 0.015(5)
N3 0.061(5) 0.035(4) 0.025(4) 0.017(3) 0.013(4) 0.017(4)
C28 0.025(4) 0.032(4) 0.029(4) 0.014(4) 0.013(3) 0.005(3)
C29 0.030(4) 0.041(5) 0.029(4) 0.023(4) 0.007(4) 0.008(4)
N4 0.042(4) 0.034(4) 0.029(4) 0.019(3) 0.008(3) 0.016(3)
C30 0.032(5) 0.039(5) 0.028(4) 0.018(4) 0.012(4) 0.006(4)
C31 0.028(4) 0.032(4) 0.027(4) 0.016(4) 0.011(3) 0.015(4)
C32 0.029(4) 0.025(4) 0.025(4) 0.015(3) 0.006(3) 0.012(3)
C33 0.026(4) 0.024(4) 0.021(4) 0.014(3) 0.008(3) 0.011(3)
C34 0.033(5) 0.030(4) 0.022(4) 0.013(3) 0.007(3) 0.010(4)
C35 0.034(5) 0.035(5) 0.032(5) 0.014(4) 0.007(4) 0.003(4)
C36 0.027(4) 0.032(4) 0.020(4) 0.013(3) 0.008(3) 0.014(4)
C37 0.040(5) 0.036(5) 0.016(4) 0.008(4) -0.001(3) 0.011(4)
C38 0.040(5) 0.039(5) 0.012(4) -0.001(4) 0.009(3) 0.007(4)
C39 0.022(4) 0.020(4) 0.017(4) -0.002(3) -0.006(3) 0.005(3)
C40 0.027(4) 0.023(4) 0.025(4) 0.003(3) 0.007(3) 0.000(3)
C41 0.027(4) 0.032(4) 0.014(4) 0.004(3) 0.004(3) 0.004(3)
C42 0.029(4) 0.024(4) 0.024(4) 0.001(3) -0.001(3) 0.008(3)
C43 0.041(5) 0.047(6) 0.011(4) -0.002(4) 0.002(4) 0.002(4)
C44 0.040(5) 0.043(6) 0.018(4) -0.015(4) 0.002(4) -0.005(4)
C45 0.029(4) 0.006(3) 0.020(4) -0.005(3) -0.009(3) 0.000(3)
C46 0.033(5) 0.025(4) 0.022(4) 0.002(3) 0.005(3) 0.001(4)
C47 0.034(5) 0.024(4) 0.017(4) 0.002(3) 0.002(3) 0.001(4)
C48 0.029(4) 0.021(4) 0.024(4) -0.007(3) -0.006(3) -0.004(3)

loop_
_atom_type_symbol
_atom_type_description
_atom_type_scat_dispersion_real
_atom_type_scat_dispersion_imag
_atom_type_scat_source
C C 0.0033 0.0016 'International Tables Vol C Tables 4.2.6.8 and 6.1.1.4'
H H 0.0000 0.0000 'International Tables Vol C Tables 4.2.6.8 and 6.1.1.4'
N N 0.0061 0.0033 'International Tables Vol C Tables 4.2.6.8 and 6.1.1.4'
O O 0.0106 0.0060 'International Tables Vol C Tables 4.2.6.8 and 6.1.1.4'
Zn Zn 0.2839 1.4301 'International Tables Vol C Tables 4.2.6.8 and 6.1.1.4'

loop_
_geom_angle_atom_site_label_1
_geom_angle_atom_site_label_2
_geom_angle_atom_site_label_3
_geom_angle
_geom_angle_site_symmetry_1
_geom_angle_site_symmetry_3
N5 Zn1 O7 104.1(2) . .
N5 Zn1 O3 98.0(3) . .
O7 Zn1 O3 157.8(2) . .
N5 Zn1 O1 96.5(3) . .
O7 Zn1 O1 85.9(3) . .
O3 Zn1 O1 89.0(3) . .
N5 Zn1 O5 102.7(3) . .
O7 Zn1 O5 90.8(2) . .
O3 Zn1 O5 86.9(2) . .
O1 Zn1 O5 160.7(2) . .
N5 Zn1 Zn2 170.55(19) . .
O7 Zn1 Zn2 82.41(16) . .
O3 Zn1 Zn2 75.37(16) . .
O1 Zn1 Zn2 76.88(18) . .
O5 Zn1 Zn2 83.83(17) . .
O4 Zn2 N6 99.5(3) . .
O4 Zn2 O8 160.5(2) . .
N6 Zn2 O8 99.7(3) . .
O4 Zn2 O2 91.0(3) . .
N6 Zn2 O2 105.7(3) . .
O8 Zn2 O2 87.3(3) . .
O4 Zn2 O6 85.9(3) . .
N6 Zn2 O6 96.8(3) . .
O8 Zn2 O6 88.2(3) . .
O2 Zn2 O6 157.4(3) . .
O4 Zn2 Zn1 83.89(17) . .
N6 Zn2 Zn1 171.1(2) . .
O8 Zn2 Zn1 76.58(17) . .
O2 Zn2 Zn1 82.41(18) . .
O6 Zn2 Zn1 75.03(18) . .
C8 N1 C9 117.8(8) . .
C11 N2 C10 116.7(8) . .
C37 N5 C41 115.3(7) . .
C37 N5 Zn1 121.4(6) . .
C41 N5 Zn1 123.2(5) . .
C43 N6 C47 116.8(7) . .
C43 N6 Zn2 121.8(6) . .
C47 N6 Zn2 121.3(5) . .
C1 O1 Zn1 129.7(6) . .
C1 O2 Zn2 122.9(6) . .
C18 O3 Zn1 132.8(5) . .
C18 O4 Zn2 122.9(5) . .
C19 O5 Zn1 120.6(5) . .
C19 O6 Zn2 133.3(6) . .
C36 O7 Zn1 123.9(5) . .
C36 O8 Zn2 131.7(6) . .
O1 C1 O2 126.0(8) . .
O1 C1 C2 117.8(7) . .
O2 C1 C2 116.2(8) . .
C3 C2 C7 120.2(7) . .
C3 C2 C1 119.1(7) . .
C7 C2 C1 120.5(7) . .
C2 C3 C4 120.8(8) . .
C2 C3 H3 119.6 . .
C4 C3 H3 119.6 . .
C5 C4 C3 118.4(8) . .
C5 C4 C8 122.5(8) . .
C3 C4 C8 119.1(8) . .
C6 C5 C4 121.1(8) . .
C6 C5 H5 119.5 . .
C4 C5 H5 119.5 . .
C5 C6 C7 120.6(8) . .
C5 C6 H6 119.7 . .
C7 C6 H6 119.7 . .
C6 C7 C2 118.7(8) . .
C6 C7 H7 120.7 . .
C2 C7 H7 120.7 . .
N1 C8 C11 118.8(8) . .
N1 C8 C4 118.4(8) . .
C11 C8 C4 122.7(8) . .
N1 C9 C10 123.0(9) . .
N1 C9 H9 118.5 . .
C10 C9 H9 118.5 . .
N2 C10 C9 119.5(8) . .
N2 C10 C12 118.8(7) . .
C9 C10 C12 121.5(8) . .
N2 C11 C8 124.1(9) . .
N2 C11 H11 118.0 . .
C8 C11 H11 118.0 . .
C17 C12 C13 118.8(8) . .
C17 C12 C10 120.2(8) . .
C13 C12 C10 121.0(8) . .
C14 C13 C12 120.5(8) . .
C14 C13 H13 119.7 . .
C12 C13 H13 119.7 . .
C13 C14 C15 120.5(9) . .
C13 C14 H14 119.7 . .
C15 C14 H14 119.7 . .
C14 C15 C16 120.0(8) . .
C14 C15 H15 120.0 . .
C16 C15 H15 120.0 . .
C15 C16 C17 120.3(7) . .
C15 C16 C18 120.2(7) . 1_556
C17 C16 C18 119.5(7) . 1_556
C16 C17 C12 119.7(8) . .
C16 C17 H17 120.1 . .
C12 C17 H17 120.1 . .
O4 C18 O3 124.9(7) . .
O4 C18 C16 117.9(7) . 1_554
O3 C18 C16 117.2(7) . 1_554
O5 C19 O6 125.8(8) . .
O5 C19 C20 118.2(7) . .
O6 C19 C20 115.9(7) . .
C21 C20 C25 120.8(8) . .
C21 C20 C19 117.9(7) . .
C25 C20 C19 121.3(7) . .
C20 C21 C22 121.0(8) . .
C20 C21 H21 119.5 . .
C22 C21 H21 119.5 . .
C21 C22 C23 118.2(8) . .
C21 C22 C26 120.4(7) . .
C23 C22 C26 121.5(7) . .
C24 C23 C22 120.3(8) . .
C24 C23 H23 119.8 . .
C22 C23 H23 119.8 . .
C23 C24 C25 121.3(8) . .
C23 C24 H24 119.3 . .
C25 C24 H24 119.3 . .
C20 C25 C24 118.3(8) . .
C20 C25 H25 120.8 . .
C24 C25 H25 120.8 . .
C27 C26 N4 120.0 . .
C27 C26 C22 122.4(4) . .
N4 C26 C22 117.4(4) . .
N3 C27 C26 120.0 . .
N3 C27 H27 120.0 . .
C26 C27 H27 120.0 . .
C27 N3 C28 120.0 . .
C29 C28 N3 120.0 . .
C29 C28 C31 122.8(4) . 1_554
N3 C28 C31 116.7(4) . 1_554
N4 C29 C28 120.0 . .
N4 C29 H29 120.0 . .
C28 C29 H29 120.0 . .
C29 N4 C26 120.0 . .
C31 C30 C35 121.0(8) . .
C31 C30 H30 119.5 . .
C35 C30 H30 119.5 . .
C32 C31 C30 119.7(8) . .
C32 C31 C28 121.0(17) . 1_556
C30 C31 C28 119.3(17) . 1_556
C31 C32 C33 119.8(8) . .
C31 C32 H71 120.1 . .
C33 C32 H71 120.1 . .
C34 C33 C32 119.8(7) . .
C34 C33 C36 119.1(7) . .
C32 C33 C36 121.0(7) . .
C35 C34 C33 120.6(8) . .
C35 C34 H34 119.7 . .
C33 C34 H34 119.7 . .
C34 C35 C30 119.0(8) . .
C34 C35 H35 120.5 . .
C30 C35 H35 120.5 . .
O8 C36 O7 125.2(7) . .
O8 C36 C33 116.8(7) . .
O7 C36 C33 118.0(7) . .
N5 C37 C38 126.7(9) . .
N5 C37 H37 116.6 . .
C38 C37 H37 116.6 . .
C37 C38 C39 117.3(8) . .
C37 C38 H38 121.3 . .
C39 C38 H38 121.3 . .
C40 C39 C38 117.2(7) . .
C40 C39 C42 121.9(8) . .
C38 C39 C42 120.8(7) . .
C41 C40 C39 120.1(8) . .
C41 C40 H40 119.9 . .
C39 C40 H40 119.9 . .
N5 C41 C40 123.2(7) . .
N5 C41 H41 118.4 . .
C40 C41 H41 118.4 . .
C48 C42 C39 127.0(8) 1_666 .
C48 C42 H42 116.5 1_666 .
C39 C42 H42 116.5 . .
N6 C43 C44 125.3(9) . .
N6 C43 H43 117.3 . .
C44 C43 H43 117.3 . .
C43 C44 C45 118.4(9) . .
C43 C44 H44 120.8 . .
C45 C44 H44 120.8 . .
C46 C45 C44 117.2(7) . .
C46 C45 C48 119.8(8) . .
C44 C45 C48 122.9(8) . .
C45 C46 C47 119.9(8) . .
C45 C46 H46 120.0 . .
C47 C46 H46 120.0 . .
N6 C47 C46 122.2(8) . .
N6 C47 H47 118.9 . .
C46 C47 H47 118.9 . .
C42 C48 C45 126.7(8) 1_444 .
C42 C48 H48 116.6 1_444 .
C45 C48 H48 116.6 . .

loop_
_geom_bond_atom_site_label_1
_geom_bond_atom_site_label_2
_geom_bond_distance
_geom_bond_site_symmetry_2
Zn1 N5 2.026(6) .
Zn1 O7 2.030(6) .
Zn1 O3 2.050(6) .
Zn1 O1 2.064(6) .
Zn1 O5 2.074(6) .
Zn1 Zn2 2.9775(11) .
Zn2 O4 2.022(6) .
Zn2 N6 2.033(6) .
Zn2 O8 2.034(6) .
Zn2 O2 2.045(6) .
Zn2 O6 2.057(6) .
N1 C8 1.332(12) .
N1 C9 1.335(11) .
N2 C11 1.330(12) .
N2 C10 1.344(12) .
N5 C37 1.319(10) .
N5 C41 1.353(11) .
N6 C43 1.315(11) .
N6 C47 1.339(11) .
O1 C1 1.249(11) .
O2 C1 1.263(10) .
O3 C18 1.269(10) .
O4 C18 1.263(10) .
O5 C19 1.249(10) .
O6 C19 1.249(10) .
O7 C36 1.266(10) .
O8 C36 1.255(10) .
C1 C2 1.514(11) .
C2 C3 1.390(11) .
C2 C7 1.402(12) .
C3 C4 1.403(12) .
C3 H3 0.9300 .
C4 C5 1.388(13) .
C4 C8 1.471(12) .
C5 C6 1.386(13) .
C5 H5 0.9300 .
C6 C7 1.396(13) .
C6 H6 0.9300 .
C7 H7 0.9300 .
C8 C11 1.387(13) .
C9 C10 1.387(12) .
C9 H9 0.9300 .
C10 C12 1.474(12) .
C11 H11 0.9300 .
C12 C17 1.401(11) .
C12 C13 1.402(13) .
C13 C14 1.378(13) .
C13 H13 0.9300 .
C14 C15 1.380(12) .
C14 H14 0.9300 .
C15 C16 1.382(12) .
C15 H15 0.9300 .
C16 C17 1.397(11) .
C16 C18 1.501(10) 1_556
C17 H17 0.9300 .
C18 C16 1.501(10) 1_554
C19 C20 1.522(11) .
C20 C21 1.373(12) .
C20 C25 1.396(12) .
C21 C22 1.404(12) .
C21 H21 0.9300 .
C22 C23 1.406(12) .
C22 C26 1.449(9) .
C23 C24 1.375(13) .
C23 H23 0.9300 .
C24 C25 1.398(12) .
C24 H24 0.9300 .
C25 H25 0.9300 .
C26 C27 1.3900 .
C26 N4 1.3900 .
C27 N3 1.3900 .
C27 H27 0.9300 .
N3 C28 1.3900 .
C28 C29 1.3900 .
C28 C31 1.453(9) 1_554
C29 N4 1.3900 .
C29 H29 0.9300 .
C30 C31 1.389(12) .
C30 C35 1.394(12) .
C30 H30 0.9300 .
C31 C32 1.388(11) .
C31 C28 1.45(2) 1_556
C32 C33 1.399(11) .
C32 H71 0.9300 .
C33 C34 1.393(11) .
C33 C36 1.504(11) .
C34 C35 1.388(12) .
C34 H34 0.9300 .
C35 H35 0.9300 .
C37 C38 1.361(12) .
C37 H37 0.9300 .
C38 C39 1.411(12) .
C38 H38 0.9300 .
C39 C40 1.379(11) .
C39 C42 1.464(10) .
C40 C41 1.371(11) .
C40 H40 0.9300 .
C41 H41 0.9300 .
C42 C48 1.311(12) 1_666
C42 H42 0.9300 .
C43 C44 1.364(12) .
C43 H43 0.9300 .
C44 C45 1.392(13) .
C44 H44 0.9300 .
C45 C46 1.383(11) .
C45 C48 1.464(10) .
C46 C47 1.386(12) .
C46 H46 0.9300 .
C47 H47 0.9300 .
C48 C42 1.311(12) 1_444
C48 H48 0.9300 .
